data_4305098
loop_
_publ_author_name
'Kevin A. Kreisel'
'Glenn P. A. Yap'
'Klaus H. Theopold'

_publ_section_title
;
Synthesis, Characterization, and Electronic Structure of Diimine Complexes
of Chromium
;
_journal_name_full 'Inorganic Chemistry'
_journal_page_first 5293
_journal_page_last 5303
_journal_paper_doi 10.1021/ic800302w
_journal_volume 47
_journal_year 2008
_chemical_formula_sum 'C38 H66 Cl2 Cr N3 O'
_chemical_formula_weight 703.84
_chemical_name_systematic
; 
 ? 
;
_space_group_IT_number 2
_symmetry_cell_setting triclinic
_symmetry_space_group_name_Hall '-P 1'
_symmetry_space_group_name_H-M 'P -1'
_atom_sites_solution_hydrogens geom
_atom_sites_solution_primary direct
_atom_sites_solution_secondary difmap
_audit_creation_method SHELXL-97
_cell_angle_alpha 70.338(11)
_cell_angle_beta 81.626(12)
_cell_angle_gamma 77.203(12)
_cell_formula_units_Z 4
_cell_length_a 11.389(8)
_cell_length_b 17.618(12)
_cell_length_c 22.492(16)
_cell_measurement_reflns_used 1009
_cell_measurement_temperature 120(2)
_cell_measurement_theta_max 22.16
_cell_measurement_theta_min 2.50
_cell_volume 4132(5)
_computing_cell_refinement 'SHELXTL, Sheldrick (2001)'
_computing_data_collection 'SMART, Bruker (2002)'
_computing_data_reduction 'SHELXTL, Sheldrick (2001)'
_computing_molecular_graphics 'SHELXTL, Sheldrick (2001)'
_computing_publication_material 'SHELXTL, Sheldrick (2001)'
_computing_structure_refinement 'SHELXL-97 (Sheldrick, 1997)'
_computing_structure_solution 'SHELXS-97 (Sheldrick, 1990)'
_diffrn_ambient_temperature 120(2)
_diffrn_detector_area_resol_mean 836.6
_diffrn_measured_fraction_theta_full 0.997
_diffrn_measured_fraction_theta_max 0.907
_diffrn_measurement_device_type 'Bruker AXS APEX diffractometer'
_diffrn_measurement_method \w
_diffrn_radiation_monochromator graphite
_diffrn_radiation_source 'fine-focus sealed tube'
_diffrn_radiation_type MoK\a
_diffrn_radiation_wavelength 0.71073
_diffrn_reflns_av_R_equivalents 0.0662
_diffrn_reflns_av_sigmaI/netI 0.1061
_diffrn_reflns_limit_h_max 15
_diffrn_reflns_limit_h_min -15
_diffrn_reflns_limit_k_max 23
_diffrn_reflns_limit_k_min -22
_diffrn_reflns_limit_l_max 29
_diffrn_reflns_limit_l_min -29
_diffrn_reflns_number 46559
_diffrn_reflns_theta_full 25.00
_diffrn_reflns_theta_max 28.29
_diffrn_reflns_theta_min 1.80
_diffrn_standards_decay_% 1
_exptl_absorpt_coefficient_mu 0.436
_exptl_absorpt_correction_T_max 0.944
_exptl_absorpt_correction_T_min 0.913
_exptl_absorpt_correction_type multi-scan
_exptl_absorpt_process_details 'SADABS, Sheldrick (2003)'
_exptl_crystal_colour green
_exptl_crystal_density_diffrn 1.131
_exptl_crystal_density_method 'not measured'
_exptl_crystal_description block
_exptl_crystal_F_000 1524
_exptl_crystal_size_max 0.21
_exptl_crystal_size_mid 0.18
_exptl_crystal_size_min 0.11
_refine_diff_density_max 0.648
_refine_diff_density_min -0.358
_refine_diff_density_rms 0.068
_refine_ls_extinction_method none
_refine_ls_goodness_of_fit_ref 1.014
_refine_ls_hydrogen_treatment constr
_refine_ls_matrix_type full
_refine_ls_number_parameters 811
_refine_ls_number_reflns 18611
_refine_ls_number_restraints 0
_refine_ls_restrained_S_all 1.014
_refine_ls_R_factor_all 0.1128
_refine_ls_R_factor_gt 0.0581
_refine_ls_shift/su_max 0.001
_refine_ls_shift/su_mean 0.000
_refine_ls_structure_factor_coef Fsqd
_refine_ls_weighting_details 'calc w=1/[\s^2^(Fo^2^)+(0.0556P)^2^] where P=(Fo^2^+2Fc^2^)/3'
_refine_ls_weighting_scheme calc
_refine_ls_wR_factor_gt 0.1238
_refine_ls_wR_factor_ref 0.1423
_reflns_number_gt 11049
_reflns_number_total 18611
_reflns_threshold_expression >2sigma(I)
_cod_data_source_file ic800302w-file001_7.cif
_cod_data_source_block klat206
_cod_depositor_comments
;
The following automatic conversions were performed:
'_symmetry_cell_setting' value 'Triclinic' changed to 'triclinic'
according to '/home/saulius/struct/CIF-dictionaries/cif_core.dic'
dictionary named 'cif_core.dic' version 2.4.1 from 2010-06-29.

Automatic conversion script
Id: cif_fix_enum 1527 2010-12-29 10:47:43Z saulius 
;
_cod_database_code 4305098

loop_
_symmetry_equiv_pos_as_xyz
'x, y, z'
'-x, -y, -z'

loop_
_atom_site_label
_atom_site_type_symbol
_atom_site_fract_x
_atom_site_fract_y
_atom_site_fract_z
_atom_site_U_iso_or_equiv
_atom_site_adp_type
_atom_site_occupancy
_atom_site_symmetry_multiplicity
_atom_site_calc_flag
_atom_site_refinement_flags
_atom_site_disorder_assembly
_atom_site_disorder_group
Cr1 Cr 0.98706(4) 0.07680(2) 0.220466(19) 0.02553(12) Uani 1 1 d . . .
Cr2 Cr 0.67141(4) 0.49394(2) 0.68485(2) 0.02760(12) Uani 1 1 d . . .
Cl1 Cl 0.94330(8) -0.05494(4) 0.26295(3) 0.0411(2) Uani 1 1 d . . .
Cl2 Cl 0.99780(7) 0.07977(4) 0.11480(3) 0.03977(19) Uani 1 1 d . . .
Cl3 Cl 0.77523(7) 0.51471(5) 0.58423(4) 0.0445(2) Uani 1 1 d . . .
Cl4 Cl 0.82447(6) 0.39712(4) 0.74215(4) 0.0425(2) Uani 1 1 d . . .
N1 N 1.00247(19) 0.19544(12) 0.19783(10) 0.0261(5) Uani 1 1 d . . .
N2 N 1.01071(19) 0.08220(12) 0.30582(10) 0.0248(5) Uani 1 1 d . . .
N3 N 0.9191(2) 0.16773(12) 0.89761(10) 0.0292(5) Uani 1 1 d . . .
N4 N 0.54335(19) 0.59472(12) 0.65684(10) 0.0251(5) Uani 1 1 d . . .
N5 N 0.53980(19) 0.46643(12) 0.75406(10) 0.0248(5) Uani 1 1 d . . .
N6 N 0.9370(2) 0.69084(13) 0.41755(10) 0.0291(5) Uani 1 1 d . . .
O1 O 0.14712(18) 0.49970(13) 0.80324(10) 0.0473(6) Uani 1 1 d . . .
O2 O 1.3535(2) 0.05554(16) -0.12106(13) 0.0682(7) Uani 1 1 d . . .
C1 C 0.8641(3) 0.28867(16) 0.12063(13) 0.0322(7) Uani 1 1 d . . .
C2 C 0.8430(3) 0.35794(17) 0.06783(14) 0.0398(8) Uani 1 1 d . . .
H2A H 0.7639 0.3774 0.0538 0.048 Uiso 1 1 calc R . .
C3 C 0.9352(3) 0.39906(18) 0.03526(14) 0.0466(9) Uani 1 1 d . . .
H3A H 0.9185 0.4473 0.0001 0.056 Uiso 1 1 calc R . .
C4 C 1.0512(3) 0.36990(17) 0.05389(14) 0.0405(8) Uani 1 1 d . . .
H4A H 1.1142 0.3977 0.0306 0.049 Uiso 1 1 calc R . .
C5 C 1.0779(3) 0.30057(16) 0.10604(13) 0.0323(7) Uani 1 1 d . . .
C6 C 0.9821(3) 0.26193(15) 0.14049(12) 0.0276(6) Uani 1 1 d . . .
C7 C 0.7621(3) 0.24565(18) 0.15831(14) 0.0377(7) Uani 1 1 d . . .
H7A H 0.7982 0.1865 0.1772 0.045 Uiso 1 1 calc R . .
C8 C 0.6624(3) 0.2492(2) 0.11815(16) 0.0519(9) Uani 1 1 d . . .
H8A H 0.6979 0.2271 0.0836 0.078 Uiso 1 1 calc R . .
H8B H 0.6220 0.3063 0.1004 0.078 Uiso 1 1 calc R . .
H8C H 0.6035 0.2166 0.1447 0.078 Uiso 1 1 calc R . .
C9 C 0.7096(3) 0.2780(2) 0.21305(16) 0.0535(9) Uani 1 1 d . . .
H9A H 0.6446 0.2492 0.2368 0.080 Uiso 1 1 calc R . .
H9B H 0.6773 0.3369 0.1966 0.080 Uiso 1 1 calc R . .
H9C H 0.7731 0.2689 0.2411 0.080 Uiso 1 1 calc R . .
C10 C 1.2083(3) 0.26444(18) 0.12229(15) 0.0411(8) Uani 1 1 d . . .
H10A H 1.2068 0.2304 0.1680 0.049 Uiso 1 1 calc R . .
C11 C 1.2658(3) 0.2080(2) 0.08346(18) 0.0631(10) Uani 1 1 d . . .
H11A H 1.3497 0.1850 0.0939 0.095 Uiso 1 1 calc R . .
H11B H 1.2643 0.2392 0.0383 0.095 Uiso 1 1 calc R . .
H11C H 1.2207 0.1634 0.0932 0.095 Uiso 1 1 calc R . .
C12 C 1.2840(3) 0.3293(2) 0.11321(18) 0.0675(11) Uani 1 1 d . . .
H12A H 1.2469 0.3641 0.1394 0.101 Uiso 1 1 calc R . .
H12B H 1.2883 0.3630 0.0686 0.101 Uiso 1 1 calc R . .
H12C H 1.3657 0.3024 0.1258 0.101 Uiso 1 1 calc R . .
C13 C 1.0261(2) 0.21559(16) 0.24697(13) 0.0300(6) Uani 1 1 d . . .
H13A H 1.0382 0.2691 0.2420 0.036 Uiso 1 1 calc R . .
C14 C 1.0319(2) 0.15498(16) 0.30460(13) 0.0293(6) Uani 1 1 d . . .
H14A H 1.0497 0.1639 0.3414 0.035 Uiso 1 1 calc R . .
C15 C 0.8950(3) 0.00861(16) 0.39920(12) 0.0287(6) Uani 1 1 d . . .
C16 C 0.8928(3) -0.05145(17) 0.45839(13) 0.0366(7) Uani 1 1 d . . .
H16A H 0.8175 -0.0601 0.4814 0.044 Uiso 1 1 calc R . .
C17 C 0.9983(3) -0.09832(17) 0.48387(14) 0.0398(8) Uani 1 1 d . . .
H17A H 0.9951 -0.1388 0.5243 0.048 Uiso 1 1 calc R . .
C18 C 1.1088(3) -0.08693(17) 0.45110(14) 0.0388(8) Uani 1 1 d . . .
H18A H 1.1806 -0.1202 0.4691 0.047 Uiso 1 1 calc R . .
C19 C 1.1166(3) -0.02697(16) 0.39163(13) 0.0300(6) Uani 1 1 d . . .
C20 C 1.0084(2) 0.02059(15) 0.36649(12) 0.0272(6) Uani 1 1 d . . .
C21 C 0.7795(2) 0.06233(17) 0.37154(13) 0.0334(7) Uani 1 1 d . . .
H21A H 0.7956 0.0810 0.3244 0.040 Uiso 1 1 calc R . .
C22 C 0.6727(3) 0.0175(2) 0.38711(18) 0.0538(9) Uani 1 1 d . . .
H22A H 0.6950 -0.0315 0.3735 0.081 Uiso 1 1 calc R . .
H22B H 0.6033 0.0540 0.3649 0.081 Uiso 1 1 calc R . .
H22C H 0.6514 0.0012 0.4329 0.081 Uiso 1 1 calc R . .
C23 C 0.7448(3) 0.13915(17) 0.39241(15) 0.0406(8) Uani 1 1 d . . .
H23A H 0.8106 0.1704 0.3790 0.061 Uiso 1 1 calc R . .
H23B H 0.7303 0.1230 0.4386 0.061 Uiso 1 1 calc R . .
H23C H 0.6712 0.1732 0.3730 0.061 Uiso 1 1 calc R . .
C24 C 1.2381(3) -0.01396(18) 0.35535(14) 0.0356(7) Uani 1 1 d . . .
H24A H 1.2256 0.0419 0.3233 0.043 Uiso 1 1 calc R . .
C25 C 1.2829(3) -0.0757(3) 0.3197(2) 0.0955(17) Uani 1 1 d . . .
H25A H 1.2203 -0.0736 0.2933 0.143 Uiso 1 1 calc R . .
H25B H 1.3011 -0.1309 0.3501 0.143 Uiso 1 1 calc R . .
H25C H 1.3561 -0.0624 0.2928 0.143 Uiso 1 1 calc R . .
C26 C 1.3332(3) -0.0169(2) 0.39762(17) 0.0600(10) Uani 1 1 d . . .
H26A H 1.3053 0.0259 0.4179 0.090 Uiso 1 1 calc R . .
H26B H 1.4090 -0.0076 0.3719 0.090 Uiso 1 1 calc R . .
H26C H 1.3464 -0.0707 0.4302 0.090 Uiso 1 1 calc R . .
C27 C 0.9169(3) 0.24523(16) 0.91347(14) 0.0384(7) Uani 1 1 d . . .
H27A H 0.9207 0.2911 0.8734 0.046 Uiso 1 1 calc R . .
H27B H 0.8388 0.2582 0.9371 0.046 Uiso 1 1 calc R . .
C28 C 1.0177(3) 0.24085(18) 0.95201(15) 0.0445(8) Uani 1 1 d . . .
H28A H 1.0094 0.2933 0.9599 0.067 Uiso 1 1 calc R . .
H28B H 1.0957 0.2296 0.9286 0.067 Uiso 1 1 calc R . .
H28C H 1.0135 0.1969 0.9925 0.067 Uiso 1 1 calc R . .
C29 C 1.0367(2) 0.14290(16) 0.86226(13) 0.0318(7) Uani 1 1 d . . .
H29A H 1.1020 0.1255 0.8914 0.038 Uiso 1 1 calc R . .
H29B H 1.0309 0.0948 0.8502 0.038 Uiso 1 1 calc R . .
C30 C 1.0720(3) 0.20865(18) 0.80336(14) 0.0441(8) Uani 1 1 d . . .
H30A H 1.1482 0.1868 0.7832 0.066 Uiso 1 1 calc R . .
H30B H 1.0823 0.2557 0.8148 0.066 Uiso 1 1 calc R . .
H30C H 1.0086 0.2262 0.7738 0.066 Uiso 1 1 calc R . .
C31 C 0.8120(3) 0.18727(17) 0.85691(14) 0.0373(7) Uani 1 1 d . . .
H31A H 0.7382 0.2092 0.8797 0.045 Uiso 1 1 calc R . .
H31B H 0.8268 0.2312 0.8170 0.045 Uiso 1 1 calc R . .
C32 C 0.7882(3) 0.1167(2) 0.84085(16) 0.0483(9) Uani 1 1 d . . .
H32A H 0.7205 0.1354 0.8138 0.072 Uiso 1 1 calc R . .
H32B H 0.7680 0.0741 0.8799 0.072 Uiso 1 1 calc R . .
H32C H 0.8604 0.0942 0.8183 0.072 Uiso 1 1 calc R . .
C33 C 0.9053(3) 0.09610(16) 0.95738(13) 0.0337(7) Uani 1 1 d . . .
H33A H 0.9102 0.0466 0.9450 0.040 Uiso 1 1 calc R . .
H33B H 0.9745 0.0860 0.9828 0.040 Uiso 1 1 calc R . .
C34 C 0.7909(3) 0.10644(19) 0.99876(15) 0.0471(8) Uani 1 1 d . . .
H34A H 0.7899 0.0567 1.0353 0.071 Uiso 1 1 calc R . .
H34B H 0.7213 0.1161 0.9745 0.071 Uiso 1 1 calc R . .
H34C H 0.7869 0.1533 1.0136 0.071 Uiso 1 1 calc R . .
C35 C 0.5091(2) 0.68613(15) 0.54877(13) 0.0273(6) Uani 1 1 d . . .
C36 C 0.5131(2) 0.76197(16) 0.50319(13) 0.0337(7) Uani 1 1 d . . .
H36A H 0.4831 0.7735 0.4632 0.040 Uiso 1 1 calc R . .
C37 C 0.5604(3) 0.82123(17) 0.51510(14) 0.0367(7) Uani 1 1 d . . .
H37A H 0.5639 0.8725 0.4833 0.044 Uiso 1 1 calc R . .
C38 C 0.6021(3) 0.80518(16) 0.57330(14) 0.0350(7) Uani 1 1 d . . .
H38A H 0.6348 0.8458 0.5811 0.042 Uiso 1 1 calc R . .
C39 C 0.5975(2) 0.73110(16) 0.62097(13) 0.0289(6) Uani 1 1 d . . .
C40 C 0.5504(2) 0.67114(15) 0.60792(12) 0.0246(6) Uani 1 1 d . . .
C41 C 0.4553(3) 0.62274(17) 0.53434(13) 0.0352(7) Uani 1 1 d . . .
H41A H 0.4787 0.5688 0.5675 0.042 Uiso 1 1 calc R . .
C42 C 0.3181(3) 0.6449(2) 0.53898(17) 0.0571(10) Uani 1 1 d . . .
H42A H 0.2847 0.6036 0.5299 0.086 Uiso 1 1 calc R . .
H42B H 0.2924 0.6988 0.5082 0.086 Uiso 1 1 calc R . .
H42C H 0.2888 0.6465 0.5818 0.086 Uiso 1 1 calc R . .
C43 C 0.5021(3) 0.6118(2) 0.47039(15) 0.0544(9) Uani 1 1 d . . .
H43A H 0.4645 0.5707 0.4638 0.082 Uiso 1 1 calc R . .
H43B H 0.5900 0.5936 0.4693 0.082 Uiso 1 1 calc R . .
H43C H 0.4822 0.6642 0.4369 0.082 Uiso 1 1 calc R . .
C44 C 0.6412(3) 0.71440(17) 0.68555(14) 0.0357(7) Uani 1 1 d . . .
H44A H 0.5955 0.6738 0.7170 0.043 Uiso 1 1 calc R . .
C45 C 0.7750(3) 0.6752(2) 0.68655(17) 0.0510(9) Uani 1 1 d . . .
H45A H 0.8017 0.6639 0.7287 0.076 Uiso 1 1 calc R . .
H45B H 0.8220 0.7128 0.6550 0.076 Uiso 1 1 calc R . .
H45C H 0.7870 0.6238 0.6766 0.076 Uiso 1 1 calc R . .
C46 C 0.6194(3) 0.79047(18) 0.70725(15) 0.0442(8) Uani 1 1 d . . .
H46A H 0.6489 0.7751 0.7493 0.066 Uiso 1 1 calc R . .
H46B H 0.5328 0.8132 0.7092 0.066 Uiso 1 1 calc R . .
H46C H 0.6627 0.8317 0.6771 0.066 Uiso 1 1 calc R . .
C47 C 0.4403(2) 0.59209(16) 0.69435(12) 0.0267(6) Uani 1 1 d . . .
H47A H 0.3729 0.6359 0.6858 0.032 Uiso 1 1 calc R . .
C48 C 0.4375(2) 0.52263(16) 0.74587(13) 0.0280(6) Uani 1 1 d . . .
H48A H 0.3672 0.5149 0.7740 0.034 Uiso 1 1 calc R . .
C49 C 0.5013(2) 0.32577(16) 0.80150(13) 0.0293(6) Uani 1 1 d . . .
C50 C 0.4901(2) 0.25872(16) 0.85531(14) 0.0342(7) Uani 1 1 d . . .
H50A H 0.4670 0.2121 0.8515 0.041 Uiso 1 1 calc R . .
C51 C 0.5120(3) 0.25846(17) 0.91395(14) 0.0370(7) Uani 1 1 d . . .
H51A H 0.5010 0.2129 0.9504 0.044 Uiso 1 1 calc R . .
C52 C 0.5500(3) 0.32472(17) 0.91959(14) 0.0383(7) Uani 1 1 d . . .
H52A H 0.5676 0.3234 0.9600 0.046 Uiso 1 1 calc R . .
C53 C 0.5631(3) 0.39377(16) 0.86718(13) 0.0314(7) Uani 1 1 d . . .
C54 C 0.5357(2) 0.39392(15) 0.80838(12) 0.0265(6) Uani 1 1 d . . .
C55 C 0.4708(3) 0.32698(17) 0.73748(14) 0.0377(7) Uani 1 1 d . . .
H55A H 0.5029 0.3734 0.7043 0.045 Uiso 1 1 calc R . .
C56 C 0.3329(3) 0.3440(3) 0.7350(2) 0.0823(14) Uani 1 1 d . . .
H56A H 0.2980 0.3951 0.7446 0.123 Uiso 1 1 calc R . .
H56B H 0.2994 0.2986 0.7663 0.123 Uiso 1 1 calc R . .
H56C H 0.3136 0.3493 0.6926 0.123 Uiso 1 1 calc R . .
C57 C 0.5272(3) 0.24885(19) 0.72175(15) 0.0463(8) Uani 1 1 d . . .
H57A H 0.6150 0.2388 0.7235 0.069 Uiso 1 1 calc R . .
H57B H 0.5085 0.2546 0.6791 0.069 Uiso 1 1 calc R . .
H57C H 0.4945 0.2026 0.7525 0.069 Uiso 1 1 calc R . .
C58 C 0.6027(3) 0.46684(17) 0.87468(15) 0.0394(8) Uani 1 1 d . . .
H58A H 0.6136 0.5068 0.8315 0.047 Uiso 1 1 calc R . .
C59 C 0.5032(4) 0.5095(2) 0.91277(19) 0.0680(11) Uani 1 1 d . . .
H59A H 0.5292 0.5565 0.9174 0.102 Uiso 1 1 calc R . .
H59B H 0.4877 0.4707 0.9548 0.102 Uiso 1 1 calc R . .
H59C H 0.4290 0.5284 0.8905 0.102 Uiso 1 1 calc R . .
C60 C 0.7225(3) 0.4428(2) 0.9045(2) 0.0695(12) Uani 1 1 d . . .
H60A H 0.7842 0.4160 0.8792 0.104 Uiso 1 1 calc R . .
H60B H 0.7136 0.4049 0.9476 0.104 Uiso 1 1 calc R . .
H60C H 0.7469 0.4920 0.9061 0.104 Uiso 1 1 calc R . .
C61 C 0.8088(3) 0.73190(18) 0.43006(14) 0.0392(7) Uani 1 1 d . . .
H61A H 0.8097 0.7678 0.4556 0.047 Uiso 1 1 calc R . .
H61B H 0.7618 0.6892 0.4555 0.047 Uiso 1 1 calc R . .
C62 C 0.7444(3) 0.78329(18) 0.36995(14) 0.0403(8) Uani 1 1 d . . .
H62A H 0.6614 0.8066 0.3818 0.060 Uiso 1 1 calc R . .
H62B H 0.7430 0.7484 0.3442 0.060 Uiso 1 1 calc R . .
H62C H 0.7876 0.8278 0.3455 0.060 Uiso 1 1 calc R . .
C63 C 1.0122(3) 0.75682(18) 0.38390(15) 0.0426(8) Uani 1 1 d . . .
H63A H 0.9811 0.7879 0.3419 0.051 Uiso 1 1 calc R . .
H63B H 0.9996 0.7956 0.4085 0.051 Uiso 1 1 calc R . .
C64 C 1.1457(3) 0.7273(2) 0.37429(16) 0.0504(9) Uani 1 1 d . . .
H64A H 1.1853 0.7744 0.3523 0.076 Uiso 1 1 calc R . .
H64B H 1.1602 0.6903 0.3488 0.076 Uiso 1 1 calc R . .
H64C H 1.1787 0.6980 0.4155 0.076 Uiso 1 1 calc R . .
C65 C 0.9853(3) 0.63548(18) 0.47955(13) 0.0396(7) Uani 1 1 d . . .
H65A H 1.0673 0.6061 0.4708 0.047 Uiso 1 1 calc R . .
H65B H 0.9334 0.5939 0.4993 0.047 Uiso 1 1 calc R . .
C66 C 0.9919(3) 0.6792(2) 0.52707(15) 0.0505(9) Uani 1 1 d . . .
H66A H 1.0235 0.6388 0.5660 0.076 Uiso 1 1 calc R . .
H66B H 0.9109 0.7075 0.5370 0.076 Uiso 1 1 calc R . .
H66C H 1.0455 0.7192 0.5087 0.076 Uiso 1 1 calc R . .
C67 C 0.9447(3) 0.63830(17) 0.37450(14) 0.0384(7) Uani 1 1 d . . .
H67A H 0.9177 0.6747 0.3327 0.046 Uiso 1 1 calc R . .
H67B H 1.0304 0.6132 0.3679 0.046 Uiso 1 1 calc R . .
C68 C 0.8710(3) 0.57068(18) 0.39909(15) 0.0439(8) Uani 1 1 d . . .
H68A H 0.8816 0.5402 0.3688 0.066 Uiso 1 1 calc R . .
H68B H 0.7855 0.5948 0.4044 0.066 Uiso 1 1 calc R . .
H68C H 0.8982 0.5333 0.4400 0.066 Uiso 1 1 calc R . .
C69 C 0.2206(3) 0.4074(3) 0.89858(17) 0.0717(12) Uani 1 1 d . . .
H69A H 0.1976 0.3686 0.9393 0.107 Uiso 1 1 calc R . .
H69B H 0.2515 0.4508 0.9060 0.107 Uiso 1 1 calc R . .
H69C H 0.2834 0.3784 0.8751 0.107 Uiso 1 1 calc R . .
C70 C 0.1138(3) 0.4440(2) 0.86131(17) 0.0569(10) Uani 1 1 d . . .
H70A H 0.0820 0.4004 0.8538 0.068 Uiso 1 1 calc R . .
H70B H 0.0496 0.4728 0.8850 0.068 Uiso 1 1 calc R . .
C71 C 0.0509(3) 0.5387(2) 0.76408(17) 0.0579(10) Uani 1 1 d . . .
H71A H -0.0125 0.5717 0.7851 0.070 Uiso 1 1 calc R . .
H71B H 0.0147 0.4972 0.7561 0.070 Uiso 1 1 calc R . .
C72 C 0.0994(3) 0.5932(2) 0.70270(16) 0.0552(9) Uani 1 1 d . . .
H72A H 0.0332 0.6219 0.6753 0.083 Uiso 1 1 calc R . .
H72B H 0.1602 0.5599 0.6817 0.083 Uiso 1 1 calc R . .
H72C H 0.1364 0.6334 0.7111 0.083 Uiso 1 1 calc R . .
C73 C 1.3693(5) 0.0165(4) -0.2121(3) 0.137(2) Uani 1 1 d . . .
H73A H 1.4182 -0.0197 -0.2350 0.206 Uiso 1 1 calc R . .
H73B H 1.3629 0.0736 -0.2394 0.206 Uiso 1 1 calc R . .
H73C H 1.2884 0.0028 -0.2003 0.206 Uiso 1 1 calc R . .
C74 C 1.4259(4) 0.0056(3) -0.1557(2) 0.0922(15) Uani 1 1 d . . .
H74A H 1.4362 -0.0527 -0.1291 0.111 Uiso 1 1 calc R . .
H74B H 1.5067 0.0208 -0.1675 0.111 Uiso 1 1 calc R . .
C75 C 1.4082(3) 0.0445(2) -0.06559(18) 0.0562(10) Uani 1 1 d . . .
H75A H 1.4859 0.0642 -0.0769 0.067 Uiso 1 1 calc R . .
H75B H 1.4244 -0.0145 -0.0407 0.067 Uiso 1 1 calc R . .
C76 C 1.3253(3) 0.0915(2) -0.02750(18) 0.0624(10) Uani 1 1 d . . .
H76A H 1.3631 0.0852 0.0108 0.094 Uiso 1 1 calc R . .
H76B H 1.2494 0.0707 -0.0155 0.094 Uiso 1 1 calc R . .
H76C H 1.3088 0.1497 -0.0526 0.094 Uiso 1 1 calc R . .

loop_
_atom_site_aniso_label
_atom_site_aniso_U_11
_atom_site_aniso_U_22
_atom_site_aniso_U_33
_atom_site_aniso_U_23
_atom_site_aniso_U_13
_atom_site_aniso_U_12
Cr1 0.0293(3) 0.0245(2) 0.0242(2) -0.00607(19) -0.00522(19) -0.00849(19)
Cr2 0.0205(2) 0.0247(2) 0.0322(3) -0.00197(19) -0.0033(2) -0.00337(18)
Cl1 0.0675(6) 0.0315(4) 0.0293(4) -0.0068(3) -0.0031(4) -0.0240(4)
Cl2 0.0656(5) 0.0288(4) 0.0260(4) -0.0069(3) -0.0094(4) -0.0099(4)
Cl3 0.0352(4) 0.0411(4) 0.0404(4) -0.0010(4) 0.0078(4) 0.0020(3)
Cl4 0.0272(4) 0.0411(4) 0.0445(5) 0.0007(4) -0.0065(3) 0.0036(3)
N1 0.0260(13) 0.0265(12) 0.0259(12) -0.0064(10) -0.0013(10) -0.0087(10)
N2 0.0232(12) 0.0253(12) 0.0260(12) -0.0052(10) -0.0052(10) -0.0072(9)
N3 0.0300(14) 0.0251(12) 0.0297(13) -0.0058(10) -0.0067(11) -0.0012(10)
N4 0.0194(12) 0.0267(12) 0.0277(12) -0.0045(10) -0.0052(10) -0.0053(9)
N5 0.0224(13) 0.0258(12) 0.0257(12) -0.0035(10) -0.0072(10) -0.0073(10)
N6 0.0268(13) 0.0268(12) 0.0279(13) -0.0016(10) -0.0015(10) -0.0048(10)
O1 0.0315(12) 0.0507(13) 0.0502(14) -0.0051(11) -0.0014(11) -0.0062(10)
O2 0.0612(18) 0.0742(17) 0.0718(18) -0.0261(15) -0.0087(15) -0.0107(14)
C1 0.0375(18) 0.0276(15) 0.0316(16) -0.0120(13) -0.0036(14) -0.0018(13)
C2 0.043(2) 0.0364(17) 0.0379(18) -0.0124(15) -0.0117(15) 0.0038(15)
C3 0.073(3) 0.0273(16) 0.0324(18) -0.0023(14) -0.0055(18) -0.0057(17)
C4 0.051(2) 0.0311(16) 0.0378(18) -0.0058(14) -0.0011(16) -0.0130(15)
C5 0.0421(19) 0.0273(15) 0.0295(16) -0.0073(13) -0.0042(14) -0.0121(13)
C6 0.0358(17) 0.0206(13) 0.0273(15) -0.0088(12) -0.0040(13) -0.0043(12)
C7 0.0310(17) 0.0365(17) 0.0444(19) -0.0114(15) -0.0085(15) -0.0026(13)
C8 0.039(2) 0.059(2) 0.062(2) -0.0238(18) -0.0125(17) -0.0046(16)
C9 0.043(2) 0.070(2) 0.051(2) -0.0240(19) 0.0019(17) -0.0122(18)
C10 0.0372(19) 0.0441(18) 0.0395(18) -0.0028(15) -0.0008(15) -0.0205(15)
C11 0.045(2) 0.069(2) 0.077(3) -0.030(2) -0.007(2) 0.0004(19)
C12 0.059(3) 0.073(3) 0.074(3) -0.009(2) -0.011(2) -0.037(2)
C13 0.0305(16) 0.0294(15) 0.0338(16) -0.0099(13) -0.0024(13) -0.0128(12)
C14 0.0298(16) 0.0328(15) 0.0301(16) -0.0133(13) -0.0049(13) -0.0083(12)
C15 0.0334(17) 0.0280(15) 0.0267(15) -0.0094(12) -0.0028(13) -0.0081(12)
C16 0.046(2) 0.0352(16) 0.0293(16) -0.0089(14) 0.0005(15) -0.0126(15)
C17 0.063(2) 0.0300(16) 0.0233(16) -0.0034(13) -0.0038(16) -0.0091(16)
C18 0.052(2) 0.0326(16) 0.0334(17) -0.0105(14) -0.0210(16) 0.0013(15)
C19 0.0328(17) 0.0310(15) 0.0307(16) -0.0123(13) -0.0103(13) -0.0059(13)
C20 0.0340(17) 0.0242(14) 0.0274(15) -0.0095(12) -0.0074(13) -0.0079(12)
C21 0.0325(17) 0.0375(16) 0.0292(16) -0.0082(13) 0.0014(13) -0.0109(13)
C22 0.0346(19) 0.052(2) 0.077(3) -0.0172(19) -0.0064(18) -0.0172(16)
C23 0.0334(18) 0.0400(17) 0.0480(19) -0.0133(15) -0.0067(15) -0.0042(14)
C24 0.0289(17) 0.0391(17) 0.0405(18) -0.0119(14) -0.0111(14) -0.0057(13)
C25 0.049(3) 0.150(4) 0.144(4) -0.116(4) 0.040(3) -0.053(3)
C26 0.046(2) 0.065(2) 0.067(2) -0.004(2) -0.0245(19) -0.0216(18)
C27 0.050(2) 0.0252(15) 0.0390(18) -0.0113(14) 0.0019(15) -0.0060(14)
C28 0.059(2) 0.0355(17) 0.0448(19) -0.0136(15) -0.0074(17) -0.0156(16)
C29 0.0273(16) 0.0317(15) 0.0362(17) -0.0106(13) -0.0065(13) -0.0026(12)
C30 0.046(2) 0.0446(18) 0.0411(19) -0.0140(15) 0.0053(16) -0.0123(15)
C31 0.0300(17) 0.0375(17) 0.0366(17) -0.0031(14) -0.0096(14) 0.0006(13)
C32 0.040(2) 0.057(2) 0.054(2) -0.0237(17) -0.0216(17) -0.0002(16)
C33 0.0403(18) 0.0256(15) 0.0313(16) -0.0011(13) -0.0120(14) -0.0047(13)
C34 0.050(2) 0.0459(19) 0.0412(19) -0.0059(16) -0.0008(17) -0.0135(16)
C35 0.0192(14) 0.0263(14) 0.0316(16) -0.0032(12) -0.0030(12) -0.0033(11)
C36 0.0280(16) 0.0340(16) 0.0305(16) 0.0001(13) -0.0050(13) -0.0030(13)
C37 0.0348(18) 0.0261(15) 0.0375(18) 0.0052(13) 0.0002(14) -0.0077(13)
C38 0.0298(17) 0.0270(15) 0.0469(19) -0.0058(14) -0.0052(14) -0.0104(13)
C39 0.0216(15) 0.0277(15) 0.0336(16) -0.0042(13) -0.0068(13) -0.0024(12)
C40 0.0164(14) 0.0239(14) 0.0288(15) -0.0026(12) -0.0018(12) -0.0033(11)
C41 0.0351(18) 0.0378(17) 0.0314(16) -0.0031(13) -0.0107(14) -0.0110(14)
C42 0.042(2) 0.075(2) 0.063(2) -0.020(2) -0.0118(18) -0.0256(18)
C43 0.075(3) 0.049(2) 0.045(2) -0.0165(17) -0.0005(19) -0.0230(18)
C44 0.0318(17) 0.0328(16) 0.0440(18) -0.0101(14) -0.0090(14) -0.0080(13)
C45 0.038(2) 0.055(2) 0.064(2) -0.0229(18) -0.0200(17) -0.0007(16)
C46 0.045(2) 0.0443(18) 0.048(2) -0.0171(16) -0.0115(16) -0.0089(15)
C47 0.0193(15) 0.0284(15) 0.0295(15) -0.0063(12) -0.0055(12) -0.0008(11)
C48 0.0199(15) 0.0332(15) 0.0298(15) -0.0084(13) -0.0007(12) -0.0058(12)
C49 0.0195(15) 0.0295(15) 0.0342(16) -0.0022(13) -0.0067(12) -0.0045(12)
C50 0.0249(16) 0.0281(15) 0.0462(19) -0.0048(14) -0.0057(14) -0.0070(12)
C51 0.0318(18) 0.0308(16) 0.0364(18) 0.0018(14) 0.0017(14) -0.0037(13)
C52 0.0419(19) 0.0382(17) 0.0277(16) -0.0067(14) -0.0080(14) 0.0044(14)
C53 0.0320(17) 0.0279(15) 0.0311(16) -0.0073(13) -0.0087(13) 0.0018(12)
C54 0.0194(15) 0.0245(14) 0.0308(16) -0.0035(12) -0.0021(12) -0.0025(11)
C55 0.0444(19) 0.0306(16) 0.0409(18) -0.0061(14) -0.0189(15) -0.0106(14)
C56 0.057(3) 0.097(3) 0.121(4) -0.074(3) -0.055(3) 0.022(2)
C57 0.047(2) 0.050(2) 0.0423(19) -0.0149(16) -0.0096(16) -0.0043(16)
C58 0.049(2) 0.0287(16) 0.0415(18) -0.0113(14) -0.0189(16) 0.0005(14)
C59 0.081(3) 0.053(2) 0.081(3) -0.040(2) -0.014(2) -0.001(2)
C60 0.076(3) 0.0376(19) 0.104(3) -0.021(2) -0.058(2) 0.0012(18)
C61 0.0309(17) 0.0389(17) 0.0426(18) -0.0101(15) -0.0003(15) -0.0015(14)
C62 0.0323(18) 0.0396(17) 0.0450(19) -0.0096(15) -0.0075(15) -0.0015(14)
C63 0.046(2) 0.0358(17) 0.0435(19) -0.0053(15) 0.0001(16) -0.0162(15)
C64 0.035(2) 0.056(2) 0.058(2) -0.0083(18) -0.0003(17) -0.0208(16)
C65 0.0383(19) 0.0407(17) 0.0329(17) -0.0015(14) -0.0060(14) -0.0075(14)
C66 0.054(2) 0.057(2) 0.0393(19) -0.0089(17) -0.0156(17) -0.0104(17)
C67 0.0413(19) 0.0353(16) 0.0382(18) -0.0125(14) -0.0037(15) -0.0047(14)
C68 0.048(2) 0.0402(18) 0.0445(19) -0.0100(15) -0.0076(16) -0.0136(15)
C69 0.048(2) 0.090(3) 0.051(2) 0.000(2) 0.0029(19) 0.002(2)
C70 0.046(2) 0.054(2) 0.058(2) -0.0055(18) 0.0061(19) -0.0087(17)
C71 0.033(2) 0.070(2) 0.064(2) -0.014(2) -0.0071(18) -0.0055(18)
C72 0.040(2) 0.067(2) 0.052(2) -0.0146(19) -0.0070(17) -0.0007(18)
C73 0.097(4) 0.202(7) 0.147(5) -0.102(5) -0.053(4) 0.006(4)
C74 0.076(3) 0.128(4) 0.080(3) -0.048(3) -0.010(3) -0.007(3)
C75 0.042(2) 0.050(2) 0.072(3) -0.0080(19) -0.011(2) -0.0128(17)
C76 0.050(2) 0.057(2) 0.080(3) -0.017(2) -0.014(2) -0.0128(19)

loop_
_atom_type_symbol
_atom_type_description
_atom_type_scat_dispersion_real
_atom_type_scat_dispersion_imag
_atom_type_scat_source
C C 0.0033 0.0016 'International Tables Vol C Tables 4.2.6.8 and 6.1.1.4'
H H 0.0000 0.0000 'International Tables Vol C Tables 4.2.6.8 and 6.1.1.4'
N N 0.0061 0.0033 'International Tables Vol C Tables 4.2.6.8 and 6.1.1.4'
Cl Cl 0.1484 0.1585 'International Tables Vol C Tables 4.2.6.8 and 6.1.1.4'
Cr Cr 0.3209 0.6236 'International Tables Vol C Tables 4.2.6.8 and 6.1.1.4'
O O 0.0106 0.0060 'International Tables Vol C Tables 4.2.6.8 and 6.1.1.4'

loop_
_geom_angle_atom_site_label_1
_geom_angle_atom_site_label_2
_geom_angle_atom_site_label_3
_geom_angle
_geom_angle_site_symmetry_1
_geom_angle_site_symmetry_3
_geom_angle_publ_flag
N2 Cr1 N1 79.22(9) . . ?
N2 Cr1 Cl1 92.94(7) . . ?
N1 Cr1 Cl1 168.71(7) . . ?
N2 Cr1 Cl2 168.14(7) . . ?
N1 Cr1 Cl2 94.25(7) . . ?
Cl1 Cr1 Cl2 94.83(4) . . ?
N5 Cr2 N4 79.29(9) . . ?
N5 Cr2 Cl4 94.77(8) . . ?
N4 Cr2 Cl4 161.10(7) . . ?
N5 Cr2 Cl3 158.81(7) . . ?
N4 Cr2 Cl3 94.37(7) . . ?
Cl4 Cr2 Cl3 97.12(5) . . ?
C13 N1 C6 115.5(2) . . ?
C13 N1 Cr1 113.63(17) . . ?
C6 N1 Cr1 130.65(17) . . ?
C14 N2 C20 116.3(2) . . ?
C14 N2 Cr1 114.16(17) . . ?
C20 N2 Cr1 129.53(16) . . ?
C29 N3 C27 111.8(2) . . ?
C29 N3 C33 106.9(2) . . ?
C27 N3 C33 111.0(2) . . ?
C29 N3 C31 110.9(2) . . ?
C27 N3 C31 105.8(2) . . ?
C33 N3 C31 110.5(2) . . ?
C47 N4 C40 115.8(2) . . ?
C47 N4 Cr2 113.90(17) . . ?
C40 N4 Cr2 129.84(17) . . ?
C48 N5 C54 115.5(2) . . ?
C48 N5 Cr2 114.09(17) . . ?
C54 N5 Cr2 130.24(17) . . ?
C65 N6 C61 109.0(2) . . ?
C65 N6 C63 111.9(2) . . ?
C61 N6 C63 108.7(2) . . ?
C65 N6 C67 107.8(2) . . ?
C61 N6 C67 112.1(2) . . ?
C63 N6 C67 107.3(2) . . ?
C70 O1 C71 113.7(3) . . ?
C75 O2 C74 110.0(3) . . ?
C2 C1 C6 117.9(3) . . ?
C2 C1 C7 121.4(3) . . ?
C6 C1 C7 120.6(2) . . ?
C3 C2 C1 121.3(3) . . ?
C4 C3 C2 119.9(3) . . ?
C3 C4 C5 121.4(3) . . ?
C4 C5 C6 118.0(3) . . ?
C4 C5 C10 120.6(3) . . ?
C6 C5 C10 121.2(2) . . ?
C1 C6 C5 121.4(2) . . ?
C1 C6 N1 118.3(2) . . ?
C5 C6 N1 120.2(2) . . ?
C9 C7 C1 110.9(2) . . ?
C9 C7 C8 110.8(3) . . ?
C1 C7 C8 113.9(3) . . ?
C11 C10 C12 110.6(3) . . ?
C11 C10 C5 109.6(3) . . ?
C12 C10 C5 113.3(3) . . ?
N1 C13 C14 116.7(2) . . ?
N2 C14 C13 116.1(2) . . ?
C16 C15 C20 118.1(3) . . ?
C16 C15 C21 121.3(3) . . ?
C20 C15 C21 120.5(2) . . ?
C17 C16 C15 120.9(3) . . ?
C16 C17 C18 120.5(3) . . ?
C17 C18 C19 121.1(3) . . ?
C20 C19 C18 117.7(3) . . ?
C20 C19 C24 120.9(2) . . ?
C18 C19 C24 121.4(3) . . ?
C19 C20 C15 121.6(2) . . ?
C19 C20 N2 120.2(2) . . ?
C15 C20 N2 118.1(2) . . ?
C15 C21 C22 113.6(2) . . ?
C15 C21 C23 111.3(2) . . ?
C22 C21 C23 109.6(3) . . ?
C25 C24 C19 110.7(2) . . ?
C25 C24 C26 110.5(3) . . ?
C19 C24 C26 112.8(3) . . ?
C28 C27 N3 115.0(2) . . ?
C30 C29 N3 115.2(2) . . ?
C32 C31 N3 115.5(2) . . ?
C34 C33 N3 115.9(2) . . ?
C36 C35 C40 118.6(2) . . ?
C36 C35 C41 119.7(2) . . ?
C40 C35 C41 121.6(2) . . ?
C37 C36 C35 121.1(3) . . ?
C38 C37 C36 119.5(2) . . ?
C37 C38 C39 121.6(3) . . ?
C38 C39 C40 118.2(3) . . ?
C38 C39 C44 121.4(2) . . ?
C40 C39 C44 120.4(2) . . ?
C35 C40 C39 120.9(2) . . ?
C35 C40 N4 120.1(2) . . ?
C39 C40 N4 119.0(2) . . ?
C43 C41 C42 110.4(3) . . ?
C43 C41 C35 113.2(2) . . ?
C42 C41 C35 110.3(2) . . ?
C39 C44 C45 110.3(2) . . ?
C39 C44 C46 114.0(2) . . ?
C45 C44 C46 109.9(2) . . ?
N4 C47 C48 116.5(2) . . ?
N5 C48 C47 116.1(2) . . ?
C50 C49 C54 118.2(3) . . ?
C50 C49 C55 120.9(2) . . ?
C54 C49 C55 120.8(2) . . ?
C51 C50 C49 121.4(3) . . ?
C50 C51 C52 119.6(3) . . ?
C51 C52 C53 121.5(3) . . ?
C52 C53 C54 117.8(3) . . ?
C52 C53 C58 120.6(3) . . ?
C54 C53 C58 121.6(2) . . ?
C53 C54 C49 121.4(2) . . ?
C53 C54 N5 119.4(2) . . ?
C49 C54 N5 119.3(2) . . ?
C57 C55 C49 113.3(2) . . ?
C57 C55 C56 110.4(3) . . ?
C49 C55 C56 109.6(3) . . ?
C60 C58 C53 112.2(2) . . ?
C60 C58 C59 111.3(3) . . ?
C53 C58 C59 109.9(3) . . ?
N6 C61 C62 114.2(2) . . ?
C64 C63 N6 116.1(2) . . ?
N6 C65 C66 114.9(2) . . ?
C68 C67 N6 115.1(2) . . ?
O1 C70 C69 109.2(3) . . ?
O1 C71 C72 108.4(3) . . ?
O2 C74 C73 109.9(4) . . ?
O2 C75 C76 108.7(3) . . ?

loop_
_geom_bond_atom_site_label_1
_geom_bond_atom_site_label_2
_geom_bond_distance
_geom_bond_site_symmetry_2
_geom_bond_publ_flag
Cr1 N2 2.013(2) . ?
Cr1 N1 2.020(2) . ?
Cr1 Cl1 2.3303(16) . ?
Cr1 Cl2 2.3452(18) . ?
Cr2 N5 2.010(2) . ?
Cr2 N4 2.011(2) . ?
Cr2 Cl4 2.3381(13) . ?
Cr2 Cl3 2.3470(16) . ?
N1 C13 1.346(3) . ?
N1 C6 1.428(3) . ?
N2 C14 1.347(3) . ?
N2 C20 1.431(3) . ?
N3 C29 1.511(4) . ?
N3 C27 1.517(3) . ?
N3 C33 1.520(3) . ?
N3 C31 1.540(3) . ?
N4 C47 1.342(3) . ?
N4 C40 1.433(3) . ?
N5 C48 1.342(3) . ?
N5 C54 1.444(3) . ?
N6 C65 1.506(3) . ?
N6 C61 1.511(4) . ?
N6 C63 1.523(3) . ?
N6 C67 1.531(4) . ?
O1 C70 1.404(4) . ?
O1 C71 1.410(4) . ?
O2 C75 1.411(4) . ?
O2 C74 1.419(5) . ?
C1 C2 1.391(4) . ?
C1 C6 1.407(4) . ?
C1 C7 1.522(4) . ?
C2 C3 1.385(4) . ?
C3 C4 1.378(4) . ?
C4 C5 1.391(4) . ?
C5 C6 1.408(4) . ?
C5 C10 1.525(4) . ?
C7 C9 1.518(4) . ?
C7 C8 1.528(4) . ?
C10 C11 1.520(4) . ?
C10 C12 1.522(4) . ?
C13 C14 1.374(4) . ?
C15 C16 1.395(4) . ?
C15 C20 1.412(4) . ?
C15 C21 1.517(4) . ?
C16 C17 1.378(4) . ?
C17 C18 1.382(4) . ?
C18 C19 1.403(4) . ?
C19 C20 1.402(4) . ?
C19 C24 1.523(4) . ?
C21 C22 1.531(4) . ?
C21 C23 1.531(4) . ?
C24 C25 1.519(4) . ?
C24 C26 1.524(4) . ?
C27 C28 1.511(4) . ?
C29 C30 1.509(4) . ?
C31 C32 1.494(4) . ?
C33 C34 1.501(4) . ?
C35 C36 1.389(4) . ?
C35 C40 1.397(4) . ?
C35 C41 1.527(4) . ?
C36 C37 1.389(4) . ?
C37 C38 1.375(4) . ?
C38 C39 1.388(4) . ?
C39 C40 1.412(4) . ?
C39 C44 1.517(4) . ?
C41 C43 1.519(4) . ?
C41 C42 1.521(4) . ?
C44 C45 1.527(4) . ?
C44 C46 1.534(4) . ?
C47 C48 1.376(4) . ?
C49 C50 1.391(4) . ?
C49 C54 1.404(4) . ?
C49 C55 1.521(4) . ?
C50 C51 1.376(4) . ?
C51 C52 1.381(4) . ?
C52 C53 1.399(4) . ?
C53 C54 1.402(4) . ?
C53 C58 1.521(4) . ?
C55 C57 1.517(4) . ?
C55 C56 1.538(5) . ?
C58 C60 1.520(4) . ?
C58 C59 1.535(5) . ?
C61 C62 1.535(4) . ?
C63 C64 1.503(4) . ?
C65 C66 1.531(4) . ?
C67 C68 1.515(4) . ?
C69 C70 1.477(5) . ?
C71 C72 1.501(5) . ?
C73 C74 1.442(6) . ?
C75 C76 1.486(5) . ?

loop_
_geom_torsion_atom_site_label_1
_geom_torsion_atom_site_label_2
_geom_torsion_atom_site_label_3
_geom_torsion_atom_site_label_4
_geom_torsion
_geom_torsion_site_symmetry_1
_geom_torsion_site_symmetry_2
_geom_torsion_site_symmetry_3
_geom_torsion_site_symmetry_4
_geom_torsion_publ_flag
N2 Cr1 N1 C13 3.42(18) . . . . ?
Cl1 Cr1 N1 C13 50.0(4) . . . . ?
Cl2 Cr1 N1 C13 -166.58(18) . . . . ?
N2 Cr1 N1 C6 -170.4(2) . . . . ?
Cl1 Cr1 N1 C6 -123.8(3) . . . . ?
Cl2 Cr1 N1 C6 19.6(2) . . . . ?
N1 Cr1 N2 C14 -4.12(18) . . . . ?
Cl1 Cr1 N2 C14 -175.94(17) . . . . ?
Cl2 Cr1 N2 C14 53.2(4) . . . . ?
N1 Cr1 N2 C20 176.0(2) . . . . ?
Cl1 Cr1 N2 C20 4.2(2) . . . . ?
Cl2 Cr1 N2 C20 -126.7(3) . . . . ?
N5 Cr2 N4 C47 -2.06(17) . . . . ?
Cl4 Cr2 N4 C47 -75.1(3) . . . . ?
Cl3 Cr2 N4 C47 157.54(17) . . . . ?
N5 Cr2 N4 C40 170.1(2) . . . . ?
Cl4 Cr2 N4 C40 97.0(3) . . . . ?
Cl3 Cr2 N4 C40 -30.3(2) . . . . ?
N4 Cr2 N5 C48 3.25(17) . . . . ?
Cl4 Cr2 N5 C48 165.13(17) . . . . ?
Cl3 Cr2 N5 C48 -70.9(3) . . . . ?
N4 Cr2 N5 C54 178.7(2) . . . . ?
Cl4 Cr2 N5 C54 -19.4(2) . . . . ?
Cl3 Cr2 N5 C54 104.6(2) . . . . ?
C6 C1 C2 C3 0.6(4) . . . . ?
C7 C1 C2 C3 177.1(3) . . . . ?
C1 C2 C3 C4 2.1(5) . . . . ?
C2 C3 C4 C5 -1.6(5) . . . . ?
C3 C4 C5 C6 -1.6(4) . . . . ?
C3 C4 C5 C10 174.2(3) . . . . ?
C2 C1 C6 C5 -3.9(4) . . . . ?
C7 C1 C6 C5 179.6(2) . . . . ?
C2 C1 C6 N1 174.5(2) . . . . ?
C7 C1 C6 N1 -2.1(4) . . . . ?
C4 C5 C6 C1 4.4(4) . . . . ?
C10 C5 C6 C1 -171.4(3) . . . . ?
C4 C5 C6 N1 -174.0(2) . . . . ?
C10 C5 C6 N1 10.3(4) . . . . ?
C13 N1 C6 C1 -109.0(3) . . . . ?
Cr1 N1 C6 C1 64.6(3) . . . . ?
C13 N1 C6 C5 69.3(3) . . . . ?
Cr1 N1 C6 C5 -117.0(2) . . . . ?
C2 C1 C7 C9 -92.8(3) . . . . ?
C6 C1 C7 C9 83.6(3) . . . . ?
C2 C1 C7 C8 32.9(4) . . . . ?
C6 C1 C7 C8 -150.7(3) . . . . ?
C4 C5 C10 C11 -84.1(3) . . . . ?
C6 C5 C10 C11 91.6(3) . . . . ?
C4 C5 C10 C12 40.0(4) . . . . ?
C6 C5 C10 C12 -144.4(3) . . . . ?
C6 N1 C13 C14 172.5(2) . . . . ?
Cr1 N1 C13 C14 -2.3(3) . . . . ?
C20 N2 C14 C13 -175.9(2) . . . . ?
Cr1 N2 C14 C13 4.2(3) . . . . ?
N1 C13 C14 N2 -1.3(4) . . . . ?
C20 C15 C16 C17 -0.7(4) . . . . ?
C21 C15 C16 C17 -178.1(2) . . . . ?
C15 C16 C17 C18 -0.2(4) . . . . ?
C16 C17 C18 C19 0.8(4) . . . . ?
C17 C18 C19 C20 -0.4(4) . . . . ?
C17 C18 C19 C24 179.8(3) . . . . ?
C18 C19 C20 C15 -0.6(4) . . . . ?
C24 C19 C20 C15 179.2(2) . . . . ?
C18 C19 C20 N2 -179.5(2) . . . . ?
C24 C19 C20 N2 0.3(4) . . . . ?
C16 C15 C20 C19 1.1(4) . . . . ?
C21 C15 C20 C19 178.6(2) . . . . ?
C16 C15 C20 N2 -180.0(2) . . . . ?
C21 C15 C20 N2 -2.5(4) . . . . ?
C14 N2 C20 C19 -82.2(3) . . . . ?
Cr1 N2 C20 C19 97.7(3) . . . . ?
C14 N2 C20 C15 98.9(3) . . . . ?
Cr1 N2 C20 C15 -81.2(3) . . . . ?
C16 C15 C21 C22 -36.1(4) . . . . ?
C20 C15 C21 C22 146.5(3) . . . . ?
C16 C15 C21 C23 88.2(3) . . . . ?
C20 C15 C21 C23 -89.2(3) . . . . ?
C20 C19 C24 C25 -97.6(4) . . . . ?
C18 C19 C24 C25 82.2(4) . . . . ?
C20 C19 C24 C26 138.0(3) . . . . ?
C18 C19 C24 C26 -42.2(4) . . . . ?
C29 N3 C27 C28 -57.3(3) . . . . ?
C33 N3 C27 C28 61.9(3) . . . . ?
C31 N3 C27 C28 -178.2(2) . . . . ?
C27 N3 C29 C30 -53.9(3) . . . . ?
C33 N3 C29 C30 -175.6(2) . . . . ?
C31 N3 C29 C30 63.9(3) . . . . ?
C29 N3 C31 C32 64.5(3) . . . . ?
C27 N3 C31 C32 -174.1(3) . . . . ?
C33 N3 C31 C32 -53.8(3) . . . . ?
C29 N3 C33 C34 -177.7(2) . . . . ?
C27 N3 C33 C34 60.1(3) . . . . ?
C31 N3 C33 C34 -56.9(3) . . . . ?
C40 C35 C36 C37 1.8(4) . . . . ?
C41 C35 C36 C37 179.3(3) . . . . ?
C35 C36 C37 C38 -1.1(4) . . . . ?
C36 C37 C38 C39 -0.4(4) . . . . ?
C37 C38 C39 C40 1.1(4) . . . . ?
C37 C38 C39 C44 -178.7(3) . . . . ?
C36 C35 C40 C39 -1.1(4) . . . . ?
C41 C35 C40 C39 -178.6(2) . . . . ?
C36 C35 C40 N4 177.7(2) . . . . ?
C41 C35 C40 N4 0.2(4) . . . . ?
C38 C39 C40 C35 -0.3(4) . . . . ?
C44 C39 C40 C35 179.5(2) . . . . ?
C38 C39 C40 N4 -179.1(2) . . . . ?
C44 C39 C40 N4 0.7(4) . . . . ?
C47 N4 C40 C35 -88.9(3) . . . . ?
Cr2 N4 C40 C35 99.1(3) . . . . ?
C47 N4 C40 C39 90.0(3) . . . . ?
Cr2 N4 C40 C39 -82.1(3) . . . . ?
C36 C35 C41 C43 47.4(4) . . . . ?
C40 C35 C41 C43 -135.2(3) . . . . ?
C36 C35 C41 C42 -76.8(3) . . . . ?
C40 C35 C41 C42 100.6(3) . . . . ?
C38 C39 C44 C45 -90.3(3) . . . . ?
C40 C39 C44 C45 89.9(3) . . . . ?
C38 C39 C44 C46 33.8(4) . . . . ?
C40 C39 C44 C46 -146.0(3) . . . . ?
C40 N4 C47 C48 -172.7(2) . . . . ?
Cr2 N4 C47 C48 0.6(3) . . . . ?
C54 N5 C48 C47 179.9(2) . . . . ?
Cr2 N5 C48 C47 -4.0(3) . . . . ?
N4 C47 C48 N5 2.3(4) . . . . ?
C54 C49 C50 C51 0.0(4) . . . . ?
C55 C49 C50 C51 -176.9(3) . . . . ?
C49 C50 C51 C52 -2.4(4) . . . . ?
C50 C51 C52 C53 2.2(4) . . . . ?
C51 C52 C53 C54 0.4(4) . . . . ?
C51 C52 C53 C58 178.7(3) . . . . ?
C52 C53 C54 C49 -2.8(4) . . . . ?
C58 C53 C54 C49 178.9(3) . . . . ?
C52 C53 C54 N5 175.6(2) . . . . ?
C58 C53 C54 N5 -2.7(4) . . . . ?
C50 C49 C54 C53 2.6(4) . . . . ?
C55 C49 C54 C53 179.6(3) . . . . ?
C50 C49 C54 N5 -175.8(2) . . . . ?
C55 C49 C54 N5 1.2(4) . . . . ?
C48 N5 C54 C53 -87.5(3) . . . . ?
Cr2 N5 C54 C53 97.1(3) . . . . ?
C48 N5 C54 C49 90.9(3) . . . . ?
Cr2 N5 C54 C49 -84.5(3) . . . . ?
C50 C49 C55 C57 -47.8(4) . . . . ?
C54 C49 C55 C57 135.3(3) . . . . ?
C50 C49 C55 C56 76.0(3) . . . . ?
C54 C49 C55 C56 -100.9(3) . . . . ?
C52 C53 C58 C60 56.5(4) . . . . ?
C54 C53 C58 C60 -125.2(3) . . . . ?
C52 C53 C58 C59 -67.9(3) . . . . ?
C54 C53 C58 C59 110.4(3) . . . . ?
C65 N6 C61 C62 -174.0(2) . . . . ?
C63 N6 C61 C62 63.8(3) . . . . ?
C67 N6 C61 C62 -54.7(3) . . . . ?
C65 N6 C63 C64 52.8(3) . . . . ?
C61 N6 C63 C64 173.2(3) . . . . ?
C67 N6 C63 C64 -65.3(3) . . . . ?
C61 N6 C65 C66 -61.9(3) . . . . ?
C63 N6 C65 C66 58.4(3) . . . . ?
C67 N6 C65 C66 176.2(2) . . . . ?
C65 N6 C67 C68 61.5(3) . . . . ?
C61 N6 C67 C68 -58.4(3) . . . . ?
C63 N6 C67 C68 -177.8(2) . . . . ?
C71 O1 C70 C69 -179.6(3) . . . . ?
C70 O1 C71 C72 -177.3(3) . . . . ?
C75 O2 C74 C73 179.5(4) . . . . ?
C74 O2 C75 C76 -174.9(3) . . . . ?
